data_7062163
loop_
_publ_author_name
'Liu, Shan-Shan'
'Guo, Qi-Ming'
'Liu, Bin'
'Jin, Teng-Hui'
'Zhang, Zi-Hao'
'Lin, Shijing'
'Meng, Yin-Shan'

_publ_section_title
;
 Slow magnetic relaxation of a mononuclear dysprosium complex derived from
 4,4,4-trifluoro-1-(2-naphthyl)-1,3-butanedione and 1,10-phenanthroline
;
_journal_issue 5
_journal_name_full 'New Journal of Chemistry'
_journal_page_first 2324
_journal_page_last 2328
_journal_paper_doi 10.1039/D2NJ04495A
_journal_volume 47
_journal_year 2023
_chemical_formula_sum 'C54 H32 F9 N2 O6 Tb'
_chemical_formula_weight 1134.73
_space_group_crystal_system triclinic
_space_group_IT_number 2
_space_group_name_Hall '-P 1'
_space_group_name_H-M_alt 'P -1'
_atom_sites_solution_hydrogens geom
_audit_creation_method SHELXL-2019/2
_audit_update_record
;
2022-11-08 deposited with the CCDC.	2022-11-29 downloaded from the CCDC.
;
_cell_angle_alpha 87.737(3)
_cell_angle_beta 79.678(2)
_cell_angle_gamma 64.6350(10)
_cell_formula_units_Z 2
_cell_length_a 10.0623(8)
_cell_length_b 11.4487(9)
_cell_length_c 23.2164(17)
_cell_measurement_reflns_used 1643
_cell_measurement_temperature 293(2)
_cell_measurement_theta_max 27.068
_cell_measurement_theta_min 2.285
_cell_volume 2375.5(3)
_computing_cell_refinement 'Bruker SMART'
_computing_data_collection 'Bruker SMART'
_computing_data_reduction 'Bruker SHELXTL'
_computing_molecular_graphics 'OLEX2(Dolomanov et al., 2009'
_computing_publication_material SHELX
_computing_structure_refinement 'SHELXL-2019/2 (Sheldrick, 2019)'
_computing_structure_solution 'SHELXS-97 (Sheldrick, 1990)'
_diffrn_ambient_temperature 293(2)
_diffrn_measured_fraction_theta_full 0.976
_diffrn_measured_fraction_theta_max 0.976
_diffrn_measurement_device_type 'CCD area detector'
_diffrn_measurement_method 'phi and omega scans'
_diffrn_radiation_type MoK\a
_diffrn_radiation_wavelength 0.71073
_diffrn_reflns_av_R_equivalents 0.0856
_diffrn_reflns_av_unetI/netI 0.1935
_diffrn_reflns_Laue_measured_fraction_full 0.976
_diffrn_reflns_Laue_measured_fraction_max 0.976
_diffrn_reflns_limit_h_max 11
_diffrn_reflns_limit_h_min -9
_diffrn_reflns_limit_k_max 13
_diffrn_reflns_limit_k_min -13
_diffrn_reflns_limit_l_max 23
_diffrn_reflns_limit_l_min -27
_diffrn_reflns_number 11679
_diffrn_reflns_point_group_measured_fraction_full 0.976
_diffrn_reflns_point_group_measured_fraction_max 0.976
_diffrn_reflns_theta_full 25.019
_diffrn_reflns_theta_max 25.019
_diffrn_reflns_theta_min 1.970
_exptl_absorpt_coefficient_mu 1.578
_exptl_absorpt_correction_T_max 0.9396
_exptl_absorpt_correction_T_min 0.8333
_exptl_absorpt_correction_type multi-scan
_exptl_absorpt_process_details sadabs
_exptl_crystal_colour colorless
_exptl_crystal_density_diffrn 1.586
_exptl_crystal_description block
_exptl_crystal_F_000 1128
_exptl_crystal_size_max 0.120
_exptl_crystal_size_mid 0.080
_exptl_crystal_size_min 0.040
_refine_diff_density_max 0.869
_refine_diff_density_min -1.238
_refine_diff_density_rms 0.112
_refine_ls_extinction_method none
_refine_ls_goodness_of_fit_ref 0.951
_refine_ls_hydrogen_treatment constr
_refine_ls_matrix_type full
_refine_ls_number_parameters 679
_refine_ls_number_reflns 8185
_refine_ls_number_restraints 141
_refine_ls_restrained_S_all 0.948
_refine_ls_R_factor_all 0.1553
_refine_ls_R_factor_gt 0.0749
_refine_ls_shift/su_max 0.001
_refine_ls_shift/su_mean 0.000
_refine_ls_structure_factor_coef Fsqd
_refine_ls_weighting_details 'w=1/[\s^2^(Fo^2^)+(0.0002P)^2^] where P=(Fo^2^+2Fc^2^)/3'
_refine_ls_weighting_scheme calc
_refine_ls_wR_factor_gt 0.0863
_refine_ls_wR_factor_ref 0.1014
_reflns_Friedel_coverage 0.000
_reflns_number_gt 4015
_reflns_number_total 8185
_reflns_threshold_expression 'I > 2\s(I)'
_cod_data_source_file d2nj04495a2.cif
_cod_data_source_block 201123a
_cod_depositor_comments 'Adding full bibliography for 7062162--7062163.cif.'
_cod_database_code 7062163
_shelx_shelxl_version_number 2019/2
_shelx_space_group_comment
;
The symmetry employed for this shelxl refinement is uniquely defined
by the following loop, which should always be used as a source of
symmetry information in preference to the above space-group names.
They are only intended as comments.
;
_shelx_estimated_absorpt_t_min 0.833
_shelx_estimated_absorpt_t_max 0.940

loop_
_space_group_symop_operation_xyz
'x, y, z'
'-x, -y, -z'

loop_
_atom_site_label
_atom_site_type_symbol
_atom_site_fract_x
_atom_site_fract_y
_atom_site_fract_z
_atom_site_U_iso_or_equiv
_atom_site_adp_type
_atom_site_occupancy
_atom_site_site_symmetry_order
_atom_site_calc_flag
_atom_site_refinement_flags_posn
_atom_site_refinement_flags_adp
_atom_site_refinement_flags_occupancy
_atom_site_disorder_assembly
_atom_site_disorder_group
Tb1 Tb 0.42554(6) 0.15094(5) 0.72227(2) 0.05020(16) Uani 1 1 d . . . . .
F1 F 0.214(2) 0.5640(13) 0.8404(4) 0.130(5) Uani 0.742(19) 1 d D U P A 1
F2 F 0.2299(19) 0.6933(12) 0.7715(11) 0.124(5) Uani 0.742(19) 1 d D U P A 1
F3 F 0.0690(11) 0.6193(13) 0.7797(7) 0.127(5) Uani 0.742(19) 1 d D U P A 1
F4 F 1.0426(9) -0.1816(17) 0.6500(5) 0.109(4) Uani 0.85(2) 1 d D U P B 1
F5 F 0.9030(14) -0.1249(12) 0.5888(3) 0.098(4) Uani 0.85(2) 1 d D U P B 1
F6 F 0.8786(13) -0.2585(7) 0.6519(5) 0.104(4) Uani 0.85(2) 1 d D U P B 1
F7 F 0.5327(14) -0.3366(10) 0.8232(5) 0.111(3) Uani 0.88(2) 1 d D U P C 1
F8 F 0.5346(18) -0.3125(10) 0.7304(5) 0.120(4) Uani 0.88(2) 1 d D U P C 1
F9 F 0.7126(9) -0.3082(8) 0.7690(6) 0.104(4) Uani 0.88(2) 1 d D U P C 1
F1' F 0.302(4) 0.564(4) 0.8245(13) 0.130(5) Uani 0.258(19) 1 d D . P A 2
F2' F 0.181(6) 0.703(3) 0.764(3) 0.124(5) Uani 0.258(19) 1 d D . P A 2
F3' F 0.087(3) 0.579(4) 0.8120(18) 0.127(5) Uani 0.258(19) 1 d D . P A 2
F4' F 1.047(3) -0.183(12) 0.627(3) 0.109(4) Uani 0.15(2) 1 d D . P B 2
F5' F 0.859(8) -0.159(8) 0.5944(17) 0.098(4) Uani 0.15(2) 1 d D . P B 2
F6' F 0.945(8) -0.257(3) 0.678(2) 0.104(4) Uani 0.15(2) 1 d D . P B 2
F7' F 0.590(8) -0.359(8) 0.819(3) 0.111(3) Uani 0.12(2) 1 d D . P C 2
F8' F 0.453(7) -0.273(7) 0.753(4) 0.120(4) Uani 0.12(2) 1 d D . P C 2
F9' F 0.686(6) -0.306(7) 0.736(3) 0.104(4) Uani 0.12(2) 1 d D . P C 2
N1 N 0.3581(9) 0.0650(7) 0.6361(3) 0.052(2) Uani 1 1 d . . . . .
N2 N 0.1456(8) 0.2248(7) 0.7240(3) 0.055(2) Uani 1 1 d . . . . .
O1 O 0.3068(7) 0.3646(6) 0.7599(3) 0.0568(19) Uani 1 1 d . . . . .
O2 O 0.4743(7) 0.2811(5) 0.6499(2) 0.0535(17) Uani 1 1 d . . . . .
O3 O 0.6647(8) 0.0215(6) 0.6696(2) 0.068(2) Uani 1 1 d . . . . .
O4 O 0.6024(7) 0.1561(6) 0.7727(2) 0.067(2) Uani 1 1 d . . . . .
O5 O 0.4759(7) -0.0625(6) 0.7411(3) 0.066(2) Uani 1 1 d . . . . .
O6 O 0.3298(7) 0.1415(5) 0.8200(2) 0.0605(19) Uani 1 1 d . . . . .
C1 C 0.2134(13) 0.5839(10) 0.7838(4) 0.099(4) Uani 1 1 d D U . . .
C2 C 0.3090(10) 0.4681(10) 0.7422(4) 0.052(3) Uani 1 1 d . . . . .
C3 C 0.3862(10) 0.4908(8) 0.6919(4) 0.063(3) Uani 1 1 d . . . . .
H3 H 0.382895 0.572942 0.686799 0.075 Uiso 1 1 calc R U . . .
C4 C 0.4720(11) 0.3925(10) 0.6468(4) 0.054(3) Uani 1 1 d . . . . .
C5 C 0.6150(10) 0.5140(8) 0.5925(4) 0.055(3) Uani 1 1 d . . . . .
H5 H 0.590007 0.565890 0.626142 0.066 Uiso 1 1 calc R U . . .
C6 C 0.5628(10) 0.4196(8) 0.5932(4) 0.043(2) Uani 1 1 d . . . . .
C7 C 0.5994(10) 0.3426(8) 0.5413(4) 0.056(3) Uani 1 1 d . . . . .
H7 H 0.565735 0.278674 0.540638 0.067 Uiso 1 1 calc R U . . .
C8 C 0.6842(11) 0.3622(9) 0.4921(4) 0.058(3) Uani 1 1 d . . . . .
H8 H 0.708196 0.310848 0.458369 0.070 Uiso 1 1 calc R U . . .
C9 C 0.7361(11) 0.4599(9) 0.4918(4) 0.056(3) Uani 1 1 d . . . . .
C10 C 0.7033(10) 0.5340(9) 0.5432(4) 0.054(3) Uani 1 1 d . . . . .
C11 C 0.7570(12) 0.6294(9) 0.5423(5) 0.071(3) Uani 1 1 d . . . . .
H11 H 0.736514 0.679073 0.576311 0.085 Uiso 1 1 calc R U . . .
C12 C 0.8377(13) 0.6503(11) 0.4933(6) 0.094(4) Uani 1 1 d . . . . .
H12 H 0.874086 0.712345 0.494070 0.112 Uiso 1 1 calc R U . . .
C13 C 0.8670(12) 0.5783(12) 0.4409(5) 0.083(4) Uani 1 1 d . . . . .
H13 H 0.919691 0.594734 0.406825 0.100 Uiso 1 1 calc R U . . .
C14 C 0.8177(11) 0.4845(10) 0.4403(5) 0.067(3) Uani 1 1 d . . . . .
H14 H 0.837849 0.436425 0.405846 0.080 Uiso 1 1 calc R U . . .
C15 C 0.9009(10) -0.1507(10) 0.6453(4) 0.077(3) Uani 1 1 d D U . . .
C16 C 0.7883(12) -0.0414(9) 0.6860(4) 0.055(3) Uani 1 1 d . . . . .
C17 C 0.8296(11) -0.0191(8) 0.7372(4) 0.061(3) Uani 1 1 d . . . . .
H17 H 0.923986 -0.073344 0.744832 0.074 Uiso 1 1 calc R U . . .
C18 C 0.7337(11) 0.0822(9) 0.7775(4) 0.049(3) Uani 1 1 d . . . . .
C19 C 0.6788(10) 0.1934(8) 0.8745(3) 0.048(3) Uani 1 1 d . . . . .
H19 H 0.581253 0.237277 0.867902 0.058 Uiso 1 1 calc R U . . .
C20 C 0.7849(10) 0.1060(8) 0.8328(4) 0.049(3) Uani 1 1 d . . . . .
C21 C 0.9341(10) 0.0406(8) 0.8407(4) 0.056(3) Uani 1 1 d . . . . .
H21 H 1.006691 -0.018484 0.812313 0.067 Uiso 1 1 calc R U . . .
C22 C 0.9702(11) 0.0671(8) 0.8925(4) 0.063(3) Uani 1 1 d . . . . .
H22 H 1.068933 0.025043 0.897883 0.076 Uiso 1 1 calc R U . . .
C23 C 0.8651(11) 0.1533(9) 0.9363(4) 0.052(3) Uani 1 1 d . . . . .
C24 C 0.7150(11) 0.2190(8) 0.9285(4) 0.050(3) Uani 1 1 d . . . . .
C25 C 0.6058(11) 0.3057(9) 0.9729(4) 0.060(3) Uani 1 1 d . . . . .
H25 H 0.507687 0.350875 0.967138 0.072 Uiso 1 1 calc R U . . .
C26 C 0.6444(12) 0.3236(8) 1.0249(4) 0.064(3) Uani 1 1 d . . . . .
H26 H 0.572216 0.379526 1.054406 0.077 Uiso 1 1 calc R U . . .
C27 C 0.7933(14) 0.2567(10) 1.0329(5) 0.074(3) Uani 1 1 d . . . . .
H27 H 0.818139 0.268018 1.068322 0.089 Uiso 1 1 calc R U . . .
C28 C 0.9008(12) 0.1768(10) 0.9908(4) 0.071(3) Uani 1 1 d . . . . .
H28 H 0.999057 0.136392 0.996909 0.085 Uiso 1 1 calc R U . . .
C29 C 0.5626(12) -0.2698(11) 0.7780(4) 0.078(3) Uani 1 1 d D U . . .
C30 C 0.4814(11) -0.1229(9) 0.7874(4) 0.056(3) Uani 1 1 d . . . . .
C31 C 0.4319(10) -0.0753(8) 0.8454(4) 0.059(3) Uani 1 1 d . . . . .
H31 H 0.445251 -0.132851 0.875628 0.071 Uiso 1 1 calc R U . . .
C32 C 0.3609(10) 0.0607(10) 0.8591(4) 0.047(3) Uani 1 1 d . . . . .
C33 C 0.2682(9) 0.2425(8) 0.9325(4) 0.051(3) Uani 1 1 d . . . . .
H33 H 0.260351 0.296346 0.900963 0.061 Uiso 1 1 calc R U . . .
C34 C 0.3163(10) 0.1112(9) 0.9216(4) 0.046(2) Uani 1 1 d . . . . .
C35 C 0.3267(9) 0.0338(8) 0.9705(4) 0.050(3) Uani 1 1 d . . . . .
H35 H 0.359435 -0.054738 0.964219 0.060 Uiso 1 1 calc R U . . .
C36 C 0.2904(10) 0.0832(9) 1.0278(4) 0.054(3) Uani 1 1 d . . . . .
H36 H 0.297414 0.029350 1.059327 0.064 Uiso 1 1 calc R U . . .
C37 C 0.2427(10) 0.2175(10) 1.0368(4) 0.048(2) Uani 1 1 d . . . . .
C38 C 0.2309(9) 0.2971(9) 0.9896(4) 0.047(3) Uani 1 1 d . . . . .
C39 C 0.1883(10) 0.4318(9) 0.9996(4) 0.065(3) Uani 1 1 d . . . . .
H39 H 0.182974 0.485031 0.967919 0.078 Uiso 1 1 calc R U . . .
C40 C 0.1554(11) 0.4824(10) 1.0550(5) 0.075(3) Uani 1 1 d . . . . .
H40 H 0.127811 0.570109 1.061499 0.090 Uiso 1 1 calc R U . . .
C41 C 0.1635(12) 0.4020(12) 1.1022(4) 0.076(4) Uani 1 1 d . . . . .
H41 H 0.139864 0.437338 1.140071 0.091 Uiso 1 1 calc R U . . .
C42 C 0.2051(11) 0.2724(10) 1.0943(4) 0.069(3) Uani 1 1 d . . . . .
H42 H 0.208588 0.220803 1.126497 0.083 Uiso 1 1 calc R U . . .
C43 C 0.4561(11) -0.0182(9) 0.5965(4) 0.070(3) Uani 1 1 d . . . . .
H43 H 0.555896 -0.045705 0.599487 0.084 Uiso 1 1 calc R U . . .
C44 C 0.4274(13) -0.0720(10) 0.5489(4) 0.083(4) Uani 1 1 d . . . . .
H44 H 0.503415 -0.133354 0.522272 0.099 Uiso 1 1 calc R U . . .
C45 C 0.2796(14) -0.0270(9) 0.5448(4) 0.072(3) Uani 1 1 d . . . . .
H45 H 0.255372 -0.057639 0.513569 0.086 Uiso 1 1 calc R U . . .
C46 C 0.1625(13) 0.0630(9) 0.5855(4) 0.057(3) Uani 1 1 d . . . . .
C47 C 0.2124(12) 0.1034(8) 0.6325(4) 0.052(3) Uani 1 1 d . . . . .
C48 C 0.0952(11) 0.1919(8) 0.6777(4) 0.048(3) Uani 1 1 d . . . . .
C49 C -0.0558(12) 0.2322(9) 0.6758(5) 0.060(3) Uani 1 1 d . . . . .
C50 C -0.1602(12) 0.3141(9) 0.7217(5) 0.076(3) Uani 1 1 d . . . . .
H50 H -0.261831 0.345619 0.720999 0.091 Uiso 1 1 calc R U . . .
C51 C -0.1139(12) 0.3484(9) 0.7676(5) 0.078(3) Uani 1 1 d . . . . .
H51 H -0.183494 0.402113 0.798338 0.093 Uiso 1 1 calc R U . . .
C52 C 0.0404(12) 0.3011(9) 0.7677(4) 0.063(3) Uani 1 1 d . . . . .
H52 H 0.070819 0.323742 0.799332 0.076 Uiso 1 1 calc R U . . .
C53 C 0.0083(12) 0.1094(11) 0.5844(5) 0.085(4) Uani 1 1 d . . . . .
H53 H -0.021423 0.083149 0.553522 0.102 Uiso 1 1 calc R U . . .
C54 C -0.0954(13) 0.1898(10) 0.6264(5) 0.085(4) Uani 1 1 d . . . . .
H54 H -0.195802 0.219381 0.623902 0.103 Uiso 1 1 calc R U . . .

loop_
_atom_site_aniso_label
_atom_site_aniso_U_11
_atom_site_aniso_U_22
_atom_site_aniso_U_33
_atom_site_aniso_U_23
_atom_site_aniso_U_13
_atom_site_aniso_U_12
Tb1 0.0459(3) 0.0576(3) 0.0442(3) -0.0057(2) -0.0105(2) -0.0179(3)
F1 0.187(13) 0.106(6) 0.054(6) -0.040(6) 0.026(6) -0.038(9)
F2 0.126(11) 0.084(5) 0.140(9) -0.049(5) 0.044(9) -0.047(7)
F3 0.113(7) 0.113(9) 0.102(10) -0.001(7) 0.041(7) -0.021(7)
F4 0.054(5) 0.138(6) 0.100(9) -0.062(9) -0.007(4) -0.006(5)
F5 0.087(8) 0.129(8) 0.061(4) -0.037(4) 0.006(4) -0.034(5)
F6 0.102(8) 0.072(5) 0.125(8) -0.045(5) 0.011(6) -0.035(5)
F7 0.158(9) 0.064(6) 0.093(5) -0.003(4) 0.010(6) -0.042(6)
F8 0.193(11) 0.070(6) 0.100(6) -0.033(5) -0.033(7) -0.052(7)
F9 0.097(6) 0.072(5) 0.107(9) -0.011(5) -0.003(5) -0.007(5)
F1' 0.187(13) 0.106(6) 0.054(6) -0.040(6) 0.026(6) -0.038(9)
F2' 0.126(11) 0.084(5) 0.140(9) -0.049(5) 0.044(9) -0.047(7)
F3' 0.113(7) 0.113(9) 0.102(10) -0.001(7) 0.041(7) -0.021(7)
F4' 0.054(5) 0.138(6) 0.100(9) -0.062(9) -0.007(4) -0.006(5)
F5' 0.087(8) 0.129(8) 0.061(4) -0.037(4) 0.006(4) -0.034(5)
F6' 0.102(8) 0.072(5) 0.125(8) -0.045(5) 0.011(6) -0.035(5)
F7' 0.158(9) 0.064(6) 0.093(5) -0.003(4) 0.010(6) -0.042(6)
F8' 0.193(11) 0.070(6) 0.100(6) -0.033(5) -0.033(7) -0.052(7)
F9' 0.097(6) 0.072(5) 0.107(9) -0.011(5) -0.003(5) -0.007(5)
N1 0.033(5) 0.071(6) 0.045(5) -0.008(4) 0.002(4) -0.020(5)
N2 0.046(5) 0.054(5) 0.064(5) -0.013(4) 0.003(5) -0.024(5)
O1 0.060(5) 0.058(4) 0.062(4) -0.002(4) -0.013(4) -0.033(4)
O2 0.058(5) 0.048(4) 0.057(4) -0.007(3) -0.002(3) -0.026(4)
O3 0.073(5) 0.080(5) 0.052(4) 0.002(4) -0.025(4) -0.028(5)
O4 0.052(5) 0.069(5) 0.067(4) -0.020(4) -0.033(4) -0.002(4)
O5 0.071(5) 0.069(5) 0.048(4) -0.002(4) -0.012(4) -0.020(4)
O6 0.077(5) 0.056(4) 0.044(4) 0.004(3) -0.020(4) -0.022(4)
C1 0.074(9) 0.095(10) 0.124(11) -0.021(10) 0.026(9) -0.048(9)
C2 0.022(6) 0.066(7) 0.048(7) -0.031(6) 0.008(5) -0.003(6)
C3 0.061(8) 0.041(6) 0.068(7) -0.019(6) 0.012(6) -0.013(6)
C4 0.060(7) 0.064(7) 0.048(6) 0.012(6) -0.027(6) -0.030(7)
C5 0.044(7) 0.053(6) 0.069(7) -0.006(6) -0.014(6) -0.018(6)
C6 0.050(7) 0.047(6) 0.031(5) -0.007(5) -0.007(5) -0.019(5)
C7 0.062(7) 0.062(7) 0.047(6) 0.000(5) -0.016(6) -0.027(6)
C8 0.063(8) 0.057(7) 0.041(6) -0.005(5) -0.014(5) -0.010(6)
C9 0.050(7) 0.058(7) 0.059(7) 0.005(6) -0.008(6) -0.024(6)
C10 0.040(7) 0.062(7) 0.059(7) -0.007(6) -0.004(5) -0.023(6)
C11 0.071(9) 0.072(8) 0.080(9) 0.003(7) -0.027(7) -0.036(7)
C12 0.076(10) 0.099(10) 0.111(11) 0.031(9) -0.010(9) -0.047(8)
C13 0.064(9) 0.095(10) 0.077(9) 0.027(8) -0.007(7) -0.025(8)
C14 0.042(7) 0.063(8) 0.073(8) -0.003(6) 0.005(6) -0.006(6)
C15 0.044(8) 0.102(10) 0.064(8) -0.020(8) 0.003(6) -0.014(8)
C16 0.060(8) 0.048(7) 0.051(7) -0.008(5) 0.003(6) -0.021(6)
C17 0.053(7) 0.062(7) 0.058(7) -0.013(6) -0.014(6) -0.012(6)
C18 0.054(7) 0.050(7) 0.050(6) 0.001(5) -0.024(6) -0.023(6)
C19 0.048(7) 0.060(7) 0.037(6) 0.011(5) -0.013(5) -0.022(6)
C20 0.038(6) 0.059(7) 0.047(6) -0.007(5) -0.011(5) -0.015(6)
C21 0.031(6) 0.076(7) 0.062(7) -0.012(6) -0.011(5) -0.021(6)
C22 0.045(7) 0.067(7) 0.073(7) 0.004(6) -0.027(6) -0.015(6)
C23 0.046(7) 0.050(7) 0.053(7) 0.005(5) -0.011(6) -0.014(6)
C24 0.055(7) 0.045(6) 0.051(6) 0.003(5) -0.011(6) -0.021(6)
C25 0.070(8) 0.061(7) 0.057(7) -0.004(6) -0.019(6) -0.033(6)
C26 0.070(9) 0.047(7) 0.071(8) -0.018(6) 0.004(7) -0.026(7)
C27 0.093(10) 0.072(9) 0.070(8) -0.008(7) -0.030(8) -0.040(8)
C28 0.066(8) 0.087(9) 0.072(8) 0.012(7) -0.040(7) -0.034(7)
C29 0.094(10) 0.080(9) 0.060(8) 0.000(7) -0.005(8) -0.041(9)
C30 0.060(7) 0.044(7) 0.062(8) -0.020(6) -0.005(6) -0.020(6)
C31 0.054(7) 0.038(6) 0.077(8) -0.004(6) -0.017(6) -0.010(6)
C32 0.039(6) 0.072(8) 0.032(6) -0.002(5) -0.004(5) -0.025(6)
C33 0.045(7) 0.052(7) 0.057(7) 0.016(5) -0.011(5) -0.023(6)
C34 0.044(6) 0.047(6) 0.051(6) 0.009(5) -0.013(5) -0.022(5)
C35 0.042(6) 0.039(6) 0.066(7) 0.001(5) -0.014(5) -0.013(5)
C36 0.066(7) 0.060(7) 0.048(6) 0.014(5) -0.015(5) -0.039(6)
C37 0.040(6) 0.068(7) 0.048(6) 0.000(6) -0.010(5) -0.032(6)
C38 0.034(6) 0.046(7) 0.060(7) -0.020(6) 0.005(5) -0.019(5)
C39 0.067(8) 0.056(7) 0.074(8) 0.000(6) -0.004(6) -0.031(6)
C40 0.079(9) 0.071(8) 0.079(8) -0.034(7) 0.001(7) -0.040(7)
C41 0.091(10) 0.103(10) 0.050(7) -0.019(7) -0.004(6) -0.058(9)
C42 0.081(9) 0.079(8) 0.054(7) -0.008(6) -0.007(6) -0.043(7)
C43 0.043(7) 0.095(9) 0.059(7) -0.019(6) -0.007(6) -0.015(7)
C44 0.070(9) 0.101(9) 0.069(8) -0.032(7) -0.011(7) -0.027(8)
C45 0.091(10) 0.059(8) 0.056(7) -0.003(6) -0.016(7) -0.024(8)
C46 0.073(8) 0.044(6) 0.062(7) 0.003(5) -0.038(6) -0.023(6)
C47 0.061(8) 0.033(6) 0.056(7) 0.003(5) -0.010(6) -0.015(6)
C48 0.050(7) 0.036(6) 0.063(7) 0.002(5) -0.013(6) -0.020(6)
C49 0.039(7) 0.055(7) 0.080(8) 0.005(6) -0.011(6) -0.014(6)
C50 0.053(8) 0.063(8) 0.105(10) 0.003(7) -0.023(8) -0.015(7)
C51 0.044(8) 0.063(8) 0.107(10) -0.012(7) 0.011(7) -0.013(7)
C52 0.063(8) 0.056(7) 0.057(7) -0.004(6) 0.009(6) -0.020(7)
C53 0.051(8) 0.106(10) 0.101(9) -0.013(8) -0.047(7) -0.022(8)
C54 0.062(9) 0.093(10) 0.114(10) -0.006(8) -0.043(8) -0.034(8)

loop_
_atom_type_symbol
_atom_type_description
_atom_type_scat_dispersion_real
_atom_type_scat_dispersion_imag
_atom_type_scat_source
C C 0.0033 0.0016 'International Tables Vol C Tables 4.2.6.8 and 6.1.1.4'
H H 0.0000 0.0000 'International Tables Vol C Tables 4.2.6.8 and 6.1.1.4'
N N 0.0061 0.0033 'International Tables Vol C Tables 4.2.6.8 and 6.1.1.4'
O O 0.0106 0.0060 'International Tables Vol C Tables 4.2.6.8 and 6.1.1.4'
F F 0.0171 0.0103 'International Tables Vol C Tables 4.2.6.8 and 6.1.1.4'
Tb Tb -0.1723 4.1537 'International Tables Vol C Tables 4.2.6.8 and 6.1.1.4'

loop_
_geom_angle_atom_site_label_1
_geom_angle_atom_site_label_2
_geom_angle_atom_site_label_3
_geom_angle
_geom_angle_site_symmetry_1
_geom_angle_site_symmetry_3
_geom_angle_publ_flag
O5 Tb1 O6 72.0(2) . . ?
O5 Tb1 O4 94.8(2) . . ?
O6 Tb1 O4 75.5(2) . . ?
O5 Tb1 O2 141.98(19) . . ?
O6 Tb1 O2 145.64(19) . . ?
O4 Tb1 O2 92.4(2) . . ?
O5 Tb1 O1 145.8(2) . . ?
O6 Tb1 O1 74.0(2) . . ?
O4 Tb1 O1 79.2(2) . . ?
O2 Tb1 O1 72.2(2) . . ?
O5 Tb1 O3 72.5(2) . . ?
O6 Tb1 O3 128.2(2) . . ?
O4 Tb1 O3 71.4(2) . . ?
O2 Tb1 O3 74.7(2) . . ?
O1 Tb1 O3 134.1(2) . . ?
O5 Tb1 N2 95.3(2) . . ?
O6 Tb1 N2 76.2(2) . . ?
O4 Tb1 N2 145.2(2) . . ?
O2 Tb1 N2 99.8(2) . . ?
O1 Tb1 N2 73.9(2) . . ?
O3 Tb1 N2 143.3(2) . . ?
O5 Tb1 N1 74.2(2) . . ?
O6 Tb1 N1 124.1(2) . . ?
O4 Tb1 N1 150.5(2) . . ?
O2 Tb1 N1 81.4(2) . . ?
O1 Tb1 N1 125.0(2) . . ?
O3 Tb1 N1 79.2(2) . . ?
N2 Tb1 N1 64.2(2) . . ?
C43 N1 C47 116.8(8) . . ?
C43 N1 Tb1 123.6(6) . . ?
C47 N1 Tb1 119.6(6) . . ?
C52 N2 C48 116.7(8) . . ?
C52 N2 Tb1 122.2(7) . . ?
C48 N2 Tb1 121.0(6) . . ?
C2 O1 Tb1 133.9(6) . . ?
C4 O2 Tb1 137.6(6) . . ?
C16 O3 Tb1 131.7(6) . . ?
C18 O4 Tb1 136.2(6) . . ?
C30 O5 Tb1 132.7(6) . . ?
C32 O6 Tb1 136.7(6) . . ?
F2' C1 F3' 109.3(18) . . ?
F1 C1 F2 108.5(13) . . ?
F1 C1 F3 103.3(11) . . ?
F2 C1 F3 102.6(12) . . ?
F2' C1 F1' 107.5(18) . . ?
F3' C1 F1' 106.4(16) . . ?
F1 C1 C2 116.4(10) . . ?
F2' C1 C2 119(4) . . ?
F3' C1 C2 112.6(19) . . ?
F2 C1 C2 116.6(13) . . ?
F3 C1 C2 107.8(9) . . ?
F1' C1 C2 100.8(18) . . ?
O1 C2 C3 129.5(9) . . ?
O1 C2 C1 114.2(9) . . ?
C3 C2 C1 116.2(9) . . ?
C2 C3 C4 122.2(9) . . ?
C2 C3 H3 118.9 . . ?
C4 C3 H3 118.9 . . ?
O2 C4 C3 121.8(9) . . ?
O2 C4 C6 117.7(9) . . ?
C3 C4 C6 120.5(9) . . ?
C6 C5 C10 122.4(9) . . ?
C6 C5 H5 118.8 . . ?
C10 C5 H5 118.8 . . ?
C5 C6 C7 118.3(9) . . ?
C5 C6 C4 123.5(8) . . ?
C7 C6 C4 118.2(8) . . ?
C8 C7 C6 120.1(9) . . ?
C8 C7 H7 120.0 . . ?
C6 C7 H7 120.0 . . ?
C7 C8 C9 121.1(9) . . ?
C7 C8 H8 119.5 . . ?
C9 C8 H8 119.5 . . ?
C10 C9 C14 119.8(10) . . ?
C10 C9 C8 119.0(9) . . ?
C14 C9 C8 121.2(10) . . ?
C5 C10 C9 119.0(9) . . ?
C5 C10 C11 122.6(10) . . ?
C9 C10 C11 118.3(10) . . ?
C12 C11 C10 121.5(11) . . ?
C12 C11 H11 119.2 . . ?
C10 C11 H11 119.2 . . ?
C11 C12 C13 120.2(12) . . ?
C11 C12 H12 119.9 . . ?
C13 C12 H12 119.9 . . ?
C14 C13 C12 119.8(11) . . ?
C14 C13 H13 120.1 . . ?
C12 C13 H13 120.1 . . ?
C13 C14 C9 120.4(11) . . ?
C13 C14 H14 119.8 . . ?
C9 C14 H14 119.8 . . ?
F5 C15 F4 101.5(9) . . ?
F5 C15 F6 105.9(10) . . ?
F4 C15 F6 108.1(12) . . ?
F5' C15 F4' 101(4) . . ?
F5' C15 F6' 118(4) . . ?
F4' C15 F6' 87(6) . . ?
F5 C15 C16 114.0(9) . . ?
F4 C15 C16 113.8(10) . . ?
F5' C15 C16 114(4) . . ?
F6 C15 C16 112.7(8) . . ?
F4' C15 C16 129(4) . . ?
F6' C15 C16 106(2) . . ?
O3 C16 C17 126.9(9) . . ?
O3 C16 C15 115.5(9) . . ?
C17 C16 C15 117.7(9) . . ?
C16 C17 C18 122.1(9) . . ?
C16 C17 H17 119.0 . . ?
C18 C17 H17 119.0 . . ?
O4 C18 C17 123.8(8) . . ?
O4 C18 C20 115.7(8) . . ?
C17 C18 C20 120.5(9) . . ?
C20 C19 C24 121.3(9) . . ?
C20 C19 H19 119.3 . . ?
C24 C19 H19 119.3 . . ?
C19 C20 C21 120.8(8) . . ?
C19 C20 C18 117.3(8) . . ?
C21 C20 C18 121.9(8) . . ?
C22 C21 C20 118.0(8) . . ?
C22 C21 H21 121.0 . . ?
C20 C21 H21 121.0 . . ?
C23 C22 C21 122.9(9) . . ?
C23 C22 H22 118.5 . . ?
C21 C22 H22 118.5 . . ?
C22 C23 C24 119.2(9) . . ?
C22 C23 C28 123.0(10) . . ?
C24 C23 C28 117.8(9) . . ?
C23 C24 C25 120.1(9) . . ?
C23 C24 C19 117.8(9) . . ?
C25 C24 C19 122.1(9) . . ?
C26 C25 C24 120.2(9) . . ?
C26 C25 H25 119.9 . . ?
C24 C25 H25 119.9 . . ?
C25 C26 C27 119.6(9) . . ?
C25 C26 H26 120.2 . . ?
C27 C26 H26 120.2 . . ?
C28 C27 C26 121.8(10) . . ?
C28 C27 H27 119.1 . . ?
C26 C27 H27 119.1 . . ?
C27 C28 C23 120.5(10) . . ?
C27 C28 H28 119.7 . . ?
C23 C28 H28 119.7 . . ?
F7 C29 F8 106.9(10) . . ?
F7' C29 F9' 108(2) . . ?
F7' C29 F8' 107(2) . . ?
F9' C29 F8' 106.7(19) . . ?
F7 C29 F9 105.7(10) . . ?
F8 C29 F9 106.1(9) . . ?
F7 C29 C30 114.9(10) . . ?
F7' C29 C30 128(4) . . ?
F8 C29 C30 112.7(9) . . ?
F9' C29 C30 112(3) . . ?
F8' C29 C30 92(3) . . ?
F9 C29 C30 109.9(8) . . ?
O5 C30 C31 129.4(9) . . ?
O5 C30 C29 114.1(8) . . ?
C31 C30 C29 116.4(9) . . ?
C30 C31 C32 120.9(9) . . ?
C30 C31 H31 119.6 . . ?
C32 C31 H31 119.6 . . ?
O6 C32 C31 121.6(8) . . ?
O6 C32 C34 117.8(8) . . ?
C31 C32 C34 120.6(9) . . ?
C34 C33 C38 122.2(8) . . ?
C34 C33 H33 118.9 . . ?
C38 C33 H33 118.9 . . ?
C33 C34 C35 116.9(8) . . ?
C33 C34 C32 118.5(8) . . ?
C35 C34 C32 124.6(8) . . ?
C36 C35 C34 123.1(8) . . ?
C36 C35 H35 118.5 . . ?
C34 C35 H35 118.5 . . ?
C35 C36 C37 118.0(8) . . ?
C35 C36 H36 121.0 . . ?
C37 C36 H36 121.0 . . ?
C38 C37 C36 120.5(8) . . ?
C38 C37 C42 119.3(9) . . ?
C36 C37 C42 120.2(10) . . ?
C37 C38 C33 119.3(8) . . ?
C37 C38 C39 119.5(9) . . ?
C33 C38 C39 121.1(9) . . ?
C40 C39 C38 120.3(9) . . ?
C40 C39 H39 119.8 . . ?
C38 C39 H39 119.8 . . ?
C39 C40 C41 119.4(10) . . ?
C39 C40 H40 120.3 . . ?
C41 C40 H40 120.3 . . ?
C42 C41 C40 121.9(9) . . ?
C42 C41 H41 119.1 . . ?
C40 C41 H41 119.1 . . ?
C41 C42 C37 119.4(10) . . ?
C41 C42 H42 120.3 . . ?
C37 C42 H42 120.3 . . ?
N1 C43 C44 126.7(10) . . ?
N1 C43 H43 116.6 . . ?
C44 C43 H43 116.6 . . ?
C45 C44 C43 115.2(10) . . ?
C45 C44 H44 122.4 . . ?
C43 C44 H44 122.4 . . ?
C44 C45 C46 123.4(10) . . ?
C44 C45 H45 118.3 . . ?
C46 C45 H45 118.3 . . ?
C45 C46 C53 125.7(10) . . ?
C45 C46 C47 113.7(9) . . ?
C53 C46 C47 120.5(10) . . ?
N1 C47 C46 124.0(9) . . ?
N1 C47 C48 119.8(9) . . ?
C46 C47 C48 116.2(10) . . ?
N2 C48 C49 123.3(9) . . ?
N2 C48 C47 115.2(9) . . ?
C49 C48 C47 121.3(9) . . ?
C48 C49 C50 117.5(10) . . ?
C48 C49 C54 118.7(10) . . ?
C50 C49 C54 123.8(11) . . ?
C51 C50 C49 120.4(10) . . ?
C51 C50 H50 119.8 . . ?
C49 C50 H50 119.8 . . ?
C50 C51 C52 119.2(10) . . ?
C50 C51 H51 120.4 . . ?
C52 C51 H51 120.4 . . ?
N2 C52 C51 122.9(10) . . ?
N2 C52 H52 118.6 . . ?
C51 C52 H52 118.6 . . ?
C54 C53 C46 121.7(10) . . ?
C54 C53 H53 119.2 . . ?
C46 C53 H53 119.2 . . ?
C53 C54 C49 121.6(10) . . ?
C53 C54 H54 119.2 . . ?
C49 C54 H54 119.2 . . ?

loop_
_geom_bond_atom_site_label_1
_geom_bond_atom_site_label_2
_geom_bond_distance
_geom_bond_site_symmetry_2
_geom_bond_publ_flag
Tb1 O5 2.313(6) . ?
Tb1 O6 2.318(6) . ?
Tb1 O4 2.319(6) . ?
Tb1 O2 2.328(6) . ?
Tb1 O1 2.338(6) . ?
Tb1 O3 2.348(7) . ?
Tb1 N2 2.564(7) . ?
Tb1 N1 2.578(7) . ?
F1 C1 1.326(9) . ?
F2 C1 1.346(9) . ?
F3 C1 1.352(9) . ?
F4 C15 1.339(8) . ?
F5 C15 1.333(8) . ?
F6 C15 1.344(8) . ?
F7 C29 1.340(8) . ?
F8 C29 1.347(8) . ?
F9 C29 1.357(8) . ?
F1' C1 1.359(10) . ?
F2' C1 1.341(10) . ?
F3' C1 1.344(10) . ?
F4' C15 1.346(10) . ?
F5' C15 1.344(10) . ?
F6' C15 1.351(10) . ?
F7' C29 1.346(10) . ?
F8' C29 1.355(10) . ?
F9' C29 1.349(10) . ?
N1 C43 1.291(9) . ?
N1 C47 1.357(10) . ?
N2 C52 1.344(10) . ?
N2 C48 1.394(10) . ?
O1 C2 1.248(10) . ?
O2 C4 1.265(9) . ?
O3 C16 1.261(10) . ?
O4 C18 1.250(9) . ?
O5 C30 1.253(9) . ?
O6 C32 1.252(9) . ?
C1 C2 1.513(13) . ?
C2 C3 1.363(11) . ?
C3 C4 1.431(11) . ?
C3 H3 0.9300 . ?
C4 C6 1.510(11) . ?
C5 C6 1.387(11) . ?
C5 C10 1.393(11) . ?
C5 H5 0.9300 . ?
C6 C7 1.420(9) . ?
C7 C8 1.370(11) . ?
C7 H7 0.9300 . ?
C8 C9 1.423(12) . ?
C8 H8 0.9300 . ?
C9 C10 1.396(11) . ?
C9 C14 1.416(12) . ?
C10 C11 1.409(12) . ?
C11 C12 1.352(12) . ?
C11 H11 0.9300 . ?
C12 C13 1.410(13) . ?
C12 H12 0.9300 . ?
C13 C14 1.363(13) . ?
C13 H13 0.9300 . ?
C14 H14 0.9300 . ?
C15 C16 1.495(12) . ?
C16 C17 1.395(11) . ?
C17 C18 1.398(10) . ?
C17 H17 0.9300 . ?
C18 C20 1.541(11) . ?
C19 C20 1.368(10) . ?
C19 C24 1.439(10) . ?
C19 H19 0.9300 . ?
C20 C21 1.405(10) . ?
C21 C22 1.396(10) . ?
C21 H21 0.9300 . ?
C22 C23 1.389(10) . ?
C22 H22 0.9300 . ?
C23 C24 1.412(11) . ?
C23 C28 1.440(11) . ?
C24 C25 1.414(11) . ?
C25 C26 1.379(11) . ?
C25 H25 0.9300 . ?
C26 C27 1.404(12) . ?
C26 H26 0.9300 . ?
C27 C28 1.344(11) . ?
C27 H27 0.9300 . ?
C28 H28 0.9300 . ?
C29 C30 1.527(12) . ?
C30 C31 1.394(11) . ?
C31 C32 1.429(10) . ?
C31 H31 0.9300 . ?
C32 C34 1.499(10) . ?
C33 C34 1.387(10) . ?
C33 C38 1.405(10) . ?
C33 H33 0.9300 . ?
C34 C35 1.403(10) . ?
C35 C36 1.391(10) . ?
C35 H35 0.9300 . ?
C36 C37 1.413(10) . ?
C36 H36 0.9300 . ?
C37 C38 1.387(11) . ?
C37 C42 1.414(11) . ?
C38 C39 1.428(10) . ?
C39 C40 1.360(11) . ?
C39 H39 0.9300 . ?
C40 C41 1.393(12) . ?
C40 H40 0.9300 . ?
C41 C42 1.368(11) . ?
C41 H41 0.9300 . ?
C42 H42 0.9300 . ?
C43 C44 1.415(11) . ?
C43 H43 0.9300 . ?
C44 C45 1.370(12) . ?
C44 H44 0.9300 . ?
C45 C46 1.407(11) . ?
C45 H45 0.9300 . ?
C46 C53 1.413(12) . ?
C46 C47 1.446(11) . ?
C47 C48 1.462(11) . ?
C48 C49 1.395(12) . ?
C49 C50 1.397(12) . ?
C49 C54 1.442(12) . ?
C50 C51 1.369(12) . ?
C50 H50 0.9300 . ?
C51 C52 1.409(12) . ?
C51 H51 0.9300 . ?
C52 H52 0.9300 . ?
C53 C54 1.331(12) . ?
C53 H53 0.9300 . ?
C54 H54 0.9300 . ?

loop_
_geom_torsion_atom_site_label_1
_geom_torsion_atom_site_label_2
_geom_torsion_atom_site_label_3
_geom_torsion_atom_site_label_4
_geom_torsion
_geom_torsion_site_symmetry_1
_geom_torsion_site_symmetry_2
_geom_torsion_site_symmetry_3
_geom_torsion_site_symmetry_4
_geom_torsion_publ_flag
Tb1 O1 C2 C3 0.2(16) . . . . ?
Tb1 O1 C2 C1 -178.6(6) . . . . ?
F1 C1 C2 O1 39.7(16) . . . . ?
F2' C1 C2 O1 -165(2) . . . . ?
F3' C1 C2 O1 -36(2) . . . . ?
F2 C1 C2 O1 169.8(12) . . . . ?
F3 C1 C2 O1 -75.6(12) . . . . ?
F1' C1 C2 O1 77(2) . . . . ?
F1 C1 C2 C3 -139.3(14) . . . . ?
F2' C1 C2 C3 16(3) . . . . ?
F3' C1 C2 C3 145(2) . . . . ?
F2 C1 C2 C3 -9.2(16) . . . . ?
F3 C1 C2 C3 105.4(12) . . . . ?
F1' C1 C2 C3 -102(2) . . . . ?
O1 C2 C3 C4 5.9(16) . . . . ?
C1 C2 C3 C4 -175.3(8) . . . . ?
Tb1 O2 C4 C3 -21.2(14) . . . . ?
Tb1 O2 C4 C6 159.2(6) . . . . ?
C2 C3 C4 O2 3.8(15) . . . . ?
C2 C3 C4 C6 -176.6(8) . . . . ?
C10 C5 C6 C7 -1.1(13) . . . . ?
C10 C5 C6 C4 177.5(8) . . . . ?
O2 C4 C6 C5 -155.8(8) . . . . ?
C3 C4 C6 C5 24.5(13) . . . . ?
O2 C4 C6 C7 22.8(12) . . . . ?
C3 C4 C6 C7 -156.9(8) . . . . ?
C5 C6 C7 C8 0.0(13) . . . . ?
C4 C6 C7 C8 -178.6(8) . . . . ?
C6 C7 C8 C9 -0.5(14) . . . . ?
C7 C8 C9 C10 1.9(14) . . . . ?
C7 C8 C9 C14 -177.0(8) . . . . ?
C6 C5 C10 C9 2.5(14) . . . . ?
C6 C5 C10 C11 -179.7(9) . . . . ?
C14 C9 C10 C5 176.0(8) . . . . ?
C8 C9 C10 C5 -2.9(14) . . . . ?
C14 C9 C10 C11 -1.8(14) . . . . ?
C8 C9 C10 C11 179.3(9) . . . . ?
C5 C10 C11 C12 -177.4(9) . . . . ?
C9 C10 C11 C12 0.4(15) . . . . ?
C10 C11 C12 C13 1.6(17) . . . . ?
C11 C12 C13 C14 -2.1(17) . . . . ?
C12 C13 C14 C9 0.6(16) . . . . ?
C10 C9 C14 C13 1.3(15) . . . . ?
C8 C9 C14 C13 -179.8(9) . . . . ?
Tb1 O3 C16 C17 -23.1(16) . . . . ?
Tb1 O3 C16 C15 157.1(6) . . . . ?
F5 C15 C16 O3 39.1(14) . . . . ?
F4 C15 C16 O3 154.8(12) . . . . ?
F5' C15 C16 O3 6(4) . . . . ?
F6 C15 C16 O3 -81.7(13) . . . . ?
F4' C15 C16 O3 135(7) . . . . ?
F6' C15 C16 O3 -126(4) . . . . ?
F5 C15 C16 C17 -140.7(11) . . . . ?
F4 C15 C16 C17 -25.0(15) . . . . ?
F5' C15 C16 C17 -174(4) . . . . ?
F6 C15 C16 C17 98.5(12) . . . . ?
F4' C15 C16 C17 -45(7) . . . . ?
F6' C15 C16 C17 54(4) . . . . ?
O3 C16 C17 C18 -1.1(16) . . . . ?
C15 C16 C17 C18 178.7(8) . . . . ?
Tb1 O4 C18 C17 19.6(15) . . . . ?
Tb1 O4 C18 C20 -158.4(6) . . . . ?
C16 C17 C18 O4 3.7(15) . . . . ?
C16 C17 C18 C20 -178.3(8) . . . . ?
C24 C19 C20 C21 -1.7(14) . . . . ?
C24 C19 C20 C18 178.0(8) . . . . ?
O4 C18 C20 C19 7.8(12) . . . . ?
C17 C18 C20 C19 -170.3(8) . . . . ?
O4 C18 C20 C21 -172.5(9) . . . . ?
C17 C18 C20 C21 9.4(13) . . . . ?
C19 C20 C21 C22 0.4(14) . . . . ?
C18 C20 C21 C22 -179.2(8) . . . . ?
C20 C21 C22 C23 0.8(14) . . . . ?
C21 C22 C23 C24 -0.8(14) . . . . ?
C21 C22 C23 C28 177.4(9) . . . . ?
C22 C23 C24 C25 179.0(8) . . . . ?
C28 C23 C24 C25 0.8(13) . . . . ?
C22 C23 C24 C19 -0.5(13) . . . . ?
C28 C23 C24 C19 -178.7(8) . . . . ?
C20 C19 C24 C23 1.7(13) . . . . ?
C20 C19 C24 C25 -177.8(8) . . . . ?
C23 C24 C25 C26 -2.0(13) . . . . ?
C19 C24 C25 C26 177.5(8) . . . . ?
C24 C25 C26 C27 1.1(14) . . . . ?
C25 C26 C27 C28 1.1(16) . . . . ?
C26 C27 C28 C23 -2.4(16) . . . . ?
C22 C23 C28 C27 -176.8(10) . . . . ?
C24 C23 C28 C27 1.4(15) . . . . ?
Tb1 O5 C30 C31 13.1(17) . . . . ?
Tb1 O5 C30 C29 -163.0(6) . . . . ?
F7 C29 C30 O5 -161.0(11) . . . . ?
F7' C29 C30 O5 178(4) . . . . ?
F8 C29 C30 O5 -38.2(14) . . . . ?
F9' C29 C30 O5 41(4) . . . . ?
F8' C29 C30 O5 -68(4) . . . . ?
F9 C29 C30 O5 79.9(12) . . . . ?
F7 C29 C30 C31 22.3(14) . . . . ?
F7' C29 C30 C31 1(5) . . . . ?
F8 C29 C30 C31 145.2(11) . . . . ?
F9' C29 C30 C31 -136(4) . . . . ?
F8' C29 C30 C31 115(4) . . . . ?
F9 C29 C30 C31 -96.8(12) . . . . ?
O5 C30 C31 C32 1.0(17) . . . . ?
C29 C30 C31 C32 177.1(8) . . . . ?
Tb1 O6 C32 C31 -29.3(14) . . . . ?
Tb1 O6 C32 C34 152.8(6) . . . . ?
C30 C31 C32 O6 5.9(14) . . . . ?
C30 C31 C32 C34 -176.3(8) . . . . ?
C38 C33 C34 C35 -0.1(13) . . . . ?
C38 C33 C34 C32 -177.0(8) . . . . ?
O6 C32 C34 C33 -11.4(12) . . . . ?
C31 C32 C34 C33 170.6(8) . . . . ?
O6 C32 C34 C35 172.0(8) . . . . ?
C31 C32 C34 C35 -6.0(13) . . . . ?
C33 C34 C35 C36 0.5(13) . . . . ?
C32 C34 C35 C36 177.1(8) . . . . ?
C34 C35 C36 C37 -0.8(14) . . . . ?
C35 C36 C37 C38 0.8(13) . . . . ?
C35 C36 C37 C42 -179.8(8) . . . . ?
C36 C37 C38 C33 -0.5(13) . . . . ?
C42 C37 C38 C33 -179.9(8) . . . . ?
C36 C37 C38 C39 -177.5(8) . . . . ?
C42 C37 C38 C39 3.1(13) . . . . ?
C34 C33 C38 C37 0.2(13) . . . . ?
C34 C33 C38 C39 177.1(8) . . . . ?
C37 C38 C39 C40 -1.8(14) . . . . ?
C33 C38 C39 C40 -178.7(9) . . . . ?
C38 C39 C40 C41 -0.1(15) . . . . ?
C39 C40 C41 C42 0.7(17) . . . . ?
C40 C41 C42 C37 0.7(17) . . . . ?
C38 C37 C42 C41 -2.5(15) . . . . ?
C36 C37 C42 C41 178.0(9) . . . . ?
C47 N1 C43 C44 1.2(15) . . . . ?
Tb1 N1 C43 C44 178.4(8) . . . . ?
N1 C43 C44 C45 1.6(17) . . . . ?
C43 C44 C45 C46 -1.9(16) . . . . ?
C44 C45 C46 C53 -177.9(11) . . . . ?
C44 C45 C46 C47 -0.4(15) . . . . ?
C43 N1 C47 C46 -3.9(14) . . . . ?
Tb1 N1 C47 C46 178.8(6) . . . . ?
C43 N1 C47 C48 176.6(8) . . . . ?
Tb1 N1 C47 C48 -0.7(11) . . . . ?
C45 C46 C47 N1 3.5(13) . . . . ?
C53 C46 C47 N1 -178.8(9) . . . . ?
C45 C46 C47 C48 -177.0(8) . . . . ?
C53 C46 C47 C48 0.7(13) . . . . ?
C52 N2 C48 C49 -1.2(13) . . . . ?
Tb1 N2 C48 C49 -178.4(7) . . . . ?
C52 N2 C48 C47 -176.9(7) . . . . ?
Tb1 N2 C48 C47 5.9(10) . . . . ?
N1 C47 C48 N2 -3.4(12) . . . . ?
C46 C47 C48 N2 177.1(7) . . . . ?
N1 C47 C48 C49 -179.2(9) . . . . ?
C46 C47 C48 C49 1.3(13) . . . . ?
N2 C48 C49 C50 2.9(14) . . . . ?
C47 C48 C49 C50 178.3(8) . . . . ?
N2 C48 C49 C54 -178.5(8) . . . . ?
C47 C48 C49 C54 -3.0(14) . . . . ?
C48 C49 C50 C51 -2.6(15) . . . . ?
C54 C49 C50 C51 178.9(10) . . . . ?
C49 C50 C51 C52 0.7(16) . . . . ?
C48 N2 C52 C51 -0.8(13) . . . . ?
Tb1 N2 C52 C51 176.3(7) . . . . ?
C50 C51 C52 N2 1.0(16) . . . . ?
C45 C46 C53 C54 176.5(10) . . . . ?
C47 C46 C53 C54 -0.8(17) . . . . ?
C46 C53 C54 C49 -1.0(18) . . . . ?
C48 C49 C54 C53 2.9(16) . . . . ?
C50 C49 C54 C53 -178.6(11) . . . . ?
